data_4111293
loop_
_publ_author_name
'Michael J. Zdilla'
'Mahdi M. Abu-Omar'

_publ_contact_author_address
;    Department of Chemistry
     Purdue University
     560 Oval Dr.
     W. Lafayette
     IN 47907-2084
     USA
;
_publ_contact_author_email pfanwick@purdue.edu
_publ_contact_author_fax 1(765)4940239
_publ_contact_author_name 'Phillip E. Fanwick'
_publ_contact_author_phone 1(765)4944572
_publ_section_title
;
 Mechanism of Catalytic Aziridination with Manganese Corrole: The Often
 Postulated High-Valent Mn(V) Imido Is Not the Group Transfer Reagent
;
_journal_name_full 'Journal of the American Chemical Society'
_journal_page_first 16971
_journal_page_last 16979
_journal_paper_doi 10.1021/ja0665489
_journal_volume 128
_journal_year 2006
_chemical_absolute_configuration ad
_chemical_formula_moiety 'C41 H16 F15 Mn1 N4 O2,C4 H8 O2'
_chemical_formula_structural '(Mn +2) (C37 H8 F15 N4 -3) (C4 H8 O2)2'
_chemical_formula_sum 'C45 H24 F15 Mn N4 O4'
_chemical_formula_weight 1024.63
_chemical_name_systematic
; 
Manganese(III) 5,10,15-tris(pentafluorophenyl)corrole 
Ethyl Acetate, Ethyl Acetate solvate
;
_space_group_IT_number 9
_symmetry_cell_setting monoclinic
_symmetry_space_group_name_Hall 'C -2yc'
_symmetry_space_group_name_H-M 'C 1 c 1'
_atom_type_scat_source 'International Tables for Crystallography (Vol C)'
_audit_creation_date 1-03-06
_audit_creation_method SHELXL_and_local_programs
_audit_update_record ' ?'
_cell_angle_alpha 90.00
_cell_angle_beta 105.103(2)
_cell_angle_gamma 90.00
_cell_formula_units_Z 4
_cell_length_a 14.8543(4)
_cell_length_b 38.0136(15)
_cell_length_c 7.4550(2)
_cell_measurement_reflns_used 21357
_cell_measurement_temperature 150
_cell_measurement_theta_max 27
_cell_measurement_theta_min 2
_cell_volume 4064.2(2)
_computing_cell_refinement DENZO/SCALEPACK_(Otwinowski,_1996)
_computing_data_collection Collect_(Nonius,_1998)
_computing_data_reduction DENZO/SCALEPACK_(Otwinowski,_1996)
_computing_molecular_graphics
;
    ORTEP (Johnson, 1976)
    PLATON (Spek, 1997)
    XP (Sheldrick, 1997)
;
_computing_structure_refinement SHELX97_(Sheldrick,_1997)
_computing_structure_solution direct_methods_(SIR2004,_Burla_et_al.,_2005)
_diffrn_ambient_temperature 150
_diffrn_measured_fraction_theta_full 0.9909
_diffrn_measured_fraction_theta_max 0.9909
_diffrn_measurement_device_type Nonius_KappaCCD
_diffrn_measurement_method \w
_diffrn_radiation_monochromator 'graphite 002'
_diffrn_radiation_type MO-K\a
_diffrn_radiation_wavelength 0.71073
_diffrn_reflns_av_R_equivalents 0.273
_diffrn_reflns_limit_h_max 19
_diffrn_reflns_limit_h_min -19
_diffrn_reflns_limit_k_max 45
_diffrn_reflns_limit_k_min -49
_diffrn_reflns_limit_l_max 9
_diffrn_reflns_limit_l_min -9
_diffrn_reflns_number 21357
_diffrn_reflns_theta_full 27.5
_diffrn_reflns_theta_max 27.48
_diffrn_reflns_theta_min 2.14
_exptl_absorpt_coefficient_mu 0.428
_exptl_absorpt_correction_T_max 0.9788
_exptl_absorpt_correction_T_min 0.9374
_exptl_absorpt_correction_type multi-scan_(Otwinowski_&_Minor,_1997)
_exptl_crystal_colour_primary red
_exptl_crystal_density_diffrn 1.674
_exptl_crystal_description needle
_exptl_crystal_F_000 2056
_exptl_crystal_size_max 0.50
_exptl_crystal_size_mid 0.13
_exptl_crystal_size_min 0.05
_refine_diff_density_max 0.53
_refine_diff_density_min -0.39
_refine_ls_abs_structure_details 'Flack H. D. (1983), Acta Cryst. A39, 876-881'
_refine_ls_abs_structure_Flack 0.47(2)
_refine_ls_d_res_high 0.841
_refine_ls_extinction_method none
_refine_ls_goodness_of_fit_ref 1.127
_refine_ls_hydrogen_treatment constr
_refine_ls_matrix_type full
_refine_ls_number_parameters 627
_refine_ls_number_reflns 6321
_refine_ls_number_restraints 2
_refine_ls_R_factor_all 0.069
_refine_ls_R_factor_gt 0.060
_refine_ls_shift/su_max 0.001
_refine_ls_structure_factor_coef Fsqd
_refine_ls_weighting_details '1/[\s^2^(Fo^2^)+(0.0071P)^2^+15.3405P] where P=(Fo^2^+2Fc^2^)/3 '
_refine_ls_weighting_scheme calc
_refine_ls_wR_factor_gt 0.105
_refine_ls_wR_factor_ref 0.108
_reflns_Friedel_coverage 1.0000
_reflns_number_gt 5724
_reflns_number_total 6321
_reflns_threshold_expression >2.0\s(I)
_cod_data_source_file ja0665489si20061022_083609.cif
_cod_data_source_block MZ120B
_cod_original_formula_sum 'C45 H24 F15 Mn1 N4 O4'
_cod_database_code 4111293

loop_
_symmetry_equiv_pos_as_xyz
'x, y, z'
'x, -y, z+1/2'
'x+1/2, y+1/2, z'
'x+1/2, -y+1/2, z+1/2'

loop_
_atom_site_label
_atom_site_fract_x
_atom_site_fract_y
_atom_site_fract_z
_atom_site_U_iso_or_equiv
_atom_site_adp_type
_atom_site_occupancy
_atom_site_symmetry_multiplicity
_atom_site_calc_flag
_atom_site_refinement_flags
Mn 0.44000(5) 0.40637(2) -0.70778(9) 0.01910(17) Uani 1 1 d .
F(10) 0.3261(3) 0.17647(9) -0.6901(5) 0.0499(10) Uani 1 1 d .
F(52) 0.1090(2) 0.43806(9) -0.5785(4) 0.0346(8) Uani 1 1 d .
F(53) -0.0713(2) 0.45651(10) -0.6619(5) 0.0386(9) Uani 1 1 d .
F(54) -0.1650(2) 0.47003(10) -1.0183(5) 0.0418(9) Uani 1 1 d .
F(55) -0.0745(2) 0.46635(10) -1.2917(5) 0.0432(10) Uani 1 1 d .
F(56) 0.1073(2) 0.44920(10) -1.2093(4) 0.0409(9) Uani 1 1 d .
F(102) 0.3553(3) 0.28688(10) -0.4016(5) 0.0526(11) Uani 1 1 d .
F(103) 0.3247(4) 0.21716(11) -0.3906(6) 0.0689(14) Uani 1 1 d .
F(105) 0.3615(2) 0.20557(9) -0.9962(5) 0.0438(9) Uani 1 1 d .
F(106) 0.3869(3) 0.27569(9) -1.0114(4) 0.0421(9) Uani 1 1 d .
F(152) 0.8005(2) 0.39919(10) -0.2900(4) 0.0419(9) Uani 1 1 d .
F(153) 0.9829(2) 0.38256(11) -0.2262(5) 0.0470(10) Uani 1 1 d .
F(154) 1.0534(2) 0.36344(10) -0.5115(5) 0.0437(9) Uani 1 1 d .
F(155) 0.9409(2) 0.35948(12) -0.8610(5) 0.0536(12) Uani 1 1 d .
F(156) 0.7590(2) 0.37506(12) -0.9252(5) 0.0525(11) Uani 1 1 d .
O(22) 0.4408(3) 0.41016(11) -0.4167(5) 0.0341(10) Uani 1 1 d .
O(23) 0.4189(3) 0.40209(18) -0.1387(7) 0.074(2) Uani 1 1 d .
O(92) 0.5877(6) 0.24857(17) -0.2666(8) 0.103(2) Uani 1 1 d .
O(93) 0.6010(4) 0.25462(13) 0.0362(6) 0.0540(13) Uani 1 1 d .
N(1) 0.3757(3) 0.44901(12) -0.7899(6) 0.0208(10) Uani 1 1 d .
N(6) 0.3236(3) 0.38107(12) -0.7658(6) 0.0202(10) Uani 1 1 d .
N(11) 0.5178(3) 0.36591(11) -0.6817(6) 0.0205(10) Uani 1 1 d .
N(16) 0.5441(3) 0.43554(11) -0.7142(6) 0.0200(10) Uani 1 1 d .
C(1) 0.4277(4) 0.47773(14) -0.8116(7) 0.0249(12) Uani 1 1 d .
C(2) 0.3663(4) 0.50610(15) -0.8735(8) 0.0307(13) Uani 1 1 d .
C(3) 0.2771(4) 0.49383(14) -0.8907(7) 0.0261(13) Uani 1 1 d .
C(4) 0.2830(3) 0.45756(14) -0.8401(7) 0.0214(12) Uani 1 1 d .
C(5) 0.2153(3) 0.43139(14) -0.8438(7) 0.0206(11) Uani 1 1 d .
C(6) 0.2342(3) 0.39575(15) -0.8133(7) 0.0210(12) Uani 1 1 d .
C(7) 0.1698(3) 0.36745(14) -0.8324(7) 0.0206(12) Uani 1 1 d .
C(8) 0.2187(3) 0.33651(16) -0.7967(7) 0.0246(13) Uani 1 1 d .
C(9) 0.3158(3) 0.34534(15) -0.7549(7) 0.0209(12) Uani 1 1 d .
C(10) 0.3918(4) 0.32189(15) -0.7111(7) 0.0223(12) Uani 1 1 d .
C(11) 0.4862(4) 0.33172(14) -0.6802(7) 0.0200(12) Uani 1 1 d .
C(12) 0.5656(4) 0.30858(15) -0.6394(8) 0.0286(13) Uani 1 1 d .
C(13) 0.6427(4) 0.32913(16) -0.6207(8) 0.0293(14) Uani 1 1 d .
C(14) 0.6152(3) 0.36491(15) -0.6452(7) 0.0215(12) Uani 1 1 d .
C(15) 0.6709(4) 0.39457(16) -0.6452(7) 0.0250(13) Uani 1 1 d .
C(16) 0.6365(3) 0.42903(15) -0.6813(8) 0.0243(12) Uani 1 1 d .
C(17) 0.6800(4) 0.46149(16) -0.7105(9) 0.0330(14) Uani 1 1 d .
C(18) 0.6104(4) 0.48676(15) -0.7654(8) 0.0313(13) Uani 1 1 d .
C(19) 0.5258(4) 0.47021(14) -0.7663(7) 0.0241(12) Uani 1 1 d .
C(21) 0.5712(4) 0.4096(2) -0.1529(10) 0.060(2) Uani 1 1 d .
C(22) 0.4728(4) 0.40641(16) -0.2520(9) 0.0327(15) Uani 1 1 d .
C(24) 0.3100(6) 0.4023(2) -0.2309(11) 0.059(2) Uani 1 1 d .
C(25) 0.2920(8) 0.3665(2) -0.2650(12) 0.093(3) Uani 1 1 d .
C(51) 0.1147(3) 0.44279(14) -0.8914(7) 0.0212(12) Uani 1 1 d .
C(52) 0.0665(4) 0.44483(14) -0.7563(7) 0.0240(12) Uani 1 1 d .
C(53) -0.0270(4) 0.45394(16) -0.7984(8) 0.0296(14) Uani 1 1 d .
C(54) -0.0741(4) 0.46147(15) -0.9789(8) 0.0273(13) Uani 1 1 d .
C(55) -0.0281(4) 0.45995(16) -1.1122(8) 0.0287(14) Uani 1 1 d .
C(56) 0.0653(4) 0.45055(15) -1.0692(7) 0.0258(12) Uani 1 1 d .
C(91) 0.5817(6) 0.30704(18) -0.1398(10) 0.060(2) Uani 1 1 d .
C(92) 0.5901(6) 0.2671(2) -0.1357(11) 0.058(2) Uani 1 1 d .
C(94) 0.6066(6) 0.21703(19) 0.0579(11) 0.057(2) Uani 1 1 d .
C(95) 0.6232(6) 0.2096(2) 0.2621(10) 0.060(2) Uani 1 1 d .
C(101) 0.3725(3) 0.28363(14) -0.7053(7) 0.0214(11) Uani 1 1 d .
C(102) 0.3560(4) 0.26710(17) -0.5537(8) 0.0357(14) Uani 1 1 d .
C(103) 0.3402(5) 0.23192(17) -0.5437(9) 0.0389(15) Uani 1 1 d .
C(104) 0.3409(4) 0.21133(15) -0.6953(9) 0.0348(15) Uani 1 1 d .
C(105) 0.3575(4) 0.22616(15) -0.8495(8) 0.0285(13) Uani 1 1 d .
C(106) 0.3726(4) 0.26175(15) -0.8554(8) 0.0268(13) Uani 1 1 d .
C(151) 0.7743(4) 0.38769(15) -0.6090(8) 0.0260(12) Uani 1 1 d .
C(152) 0.8328(4) 0.39006(15) -0.4346(8) 0.0294(13) Uani 1 1 d .
C(153) 0.9273(4) 0.38129(16) -0.3987(8) 0.0306(13) Uani 1 1 d .
C(154) 0.9627(3) 0.37149(17) -0.5448(9) 0.0316(14) Uani 1 1 d .
C(155) 0.9052(4) 0.36938(18) -0.7217(9) 0.0344(15) Uani 1 1 d .
C(156) 0.8118(4) 0.37739(18) -0.7516(8) 0.0325(14) Uani 1 1 d .
H(2) 0.3833 0.5293 -0.8985 0.037 Uiso 1 1 calc R
H(3) 0.2214 0.5072 -0.9296 0.031 Uiso 1 1 calc R
H(7) 0.1038 0.3696 -0.8646 0.025 Uiso 1 1 calc R
H(8) 0.1930 0.3136 -0.7993 0.029 Uiso 1 1 calc R
H(12) 0.5645 0.2837 -0.6278 0.034 Uiso 1 1 calc R
H(13) 0.7050 0.3208 -0.5953 0.035 Uiso 1 1 calc R
H(17) 0.7449 0.4651 -0.6952 0.040 Uiso 1 1 calc R
H(18) 0.6185 0.5106 -0.7962 0.038 Uiso 1 1 calc R
H(21A) 0.6098 0.4056 -0.2395 0.091 Uiso 1 1 calc R
H(21B) 0.5867 0.3922 -0.0529 0.091 Uiso 1 1 calc R
H(21C) 0.5832 0.4333 -0.0999 0.091 Uiso 1 1 calc R
H(24A) 0.2753 0.4118 -0.1449 0.071 Uiso 1 1 calc R
H(24B) 0.2941 0.4161 -0.3475 0.071 Uiso 1 1 calc R
H(25A) 0.3491 0.3546 -0.2744 0.139 Uiso 1 1 calc R
H(25B) 0.2435 0.3636 -0.3817 0.139 Uiso 1 1 calc R
H(25C) 0.2706 0.3562 -0.1629 0.139 Uiso 1 1 calc R
H(91A) 0.5733 0.3154 -0.2674 0.090 Uiso 1 1 calc R
H(91B) 0.6384 0.3174 -0.0596 0.090 Uiso 1 1 calc R
H(91C) 0.5278 0.3140 -0.0952 0.090 Uiso 1 1 calc R
H(94A) 0.6584 0.2076 0.0115 0.068 Uiso 1 1 calc R
H(94B) 0.5477 0.2059 -0.0128 0.068 Uiso 1 1 calc R
H(95A) 0.6824 0.2202 0.3300 0.090 Uiso 1 1 calc R
H(95B) 0.6259 0.1841 0.2825 0.090 Uiso 1 1 calc R
H(95C) 0.5722 0.2195 0.3068 0.090 Uiso 1 1 calc R

loop_
_atom_site_aniso_label
_atom_site_aniso_U_11
_atom_site_aniso_U_22
_atom_site_aniso_U_33
_atom_site_aniso_U_12
_atom_site_aniso_U_13
_atom_site_aniso_U_23
Mn 0.0148(3) 0.0189(4) 0.0240(4) 0.0000(4) 0.0057(3) 0.0012(4)
F(10) 0.075(3) 0.017(2) 0.058(2) -0.0080(18) 0.017(2) 0.0033(17)
F(52) 0.0347(19) 0.049(2) 0.0207(16) 0.0055(16) 0.0078(14) 0.0052(15)
F(53) 0.035(2) 0.049(2) 0.041(2) 0.0039(17) 0.0238(16) 0.0008(17)
F(54) 0.0182(17) 0.046(2) 0.059(2) 0.0107(15) 0.0059(15) -0.0013(18)
F(55) 0.037(2) 0.052(3) 0.0321(19) 0.0072(18) -0.0065(16) 0.0075(18)
F(56) 0.0341(19) 0.065(3) 0.0265(18) 0.0094(18) 0.0122(15) 0.0021(17)
F(102) 0.101(3) 0.032(2) 0.032(2) -0.006(2) 0.030(2) -0.0009(17)
F(103) 0.132(4) 0.039(3) 0.045(2) -0.020(3) 0.040(3) 0.010(2)
F(105) 0.058(2) 0.032(2) 0.043(2) -0.0114(18) 0.0175(18) -0.0147(17)
F(106) 0.066(2) 0.033(2) 0.031(2) -0.0152(18) 0.0205(17) -0.0013(16)
F(152) 0.0381(19) 0.056(3) 0.0319(19) 0.0014(17) 0.0100(15) -0.0105(17)
F(153) 0.0332(19) 0.062(3) 0.038(2) 0.0029(18) -0.0045(16) 0.0014(19)
F(154) 0.0156(17) 0.052(2) 0.060(2) 0.0057(16) 0.0035(16) 0.0001(19)
F(155) 0.026(2) 0.096(4) 0.043(2) 0.0082(19) 0.0172(17) -0.016(2)
F(156) 0.0243(19) 0.101(4) 0.0311(19) 0.011(2) 0.0058(15) -0.011(2)
O(22) 0.035(2) 0.044(3) 0.023(2) 0.009(2) 0.0071(17) 0.0028(19)
O(23) 0.042(3) 0.153(6) 0.029(3) -0.045(3) 0.011(2) 0.000(3)
O(92) 0.206(8) 0.062(4) 0.053(4) 0.011(5) 0.055(5) 0.005(3)
O(93) 0.076(4) 0.044(3) 0.041(3) -0.003(3) 0.014(2) 0.002(2)
N(1) 0.017(2) 0.021(3) 0.023(2) 0.0007(18) 0.0023(18) 0.0030(19)
N(6) 0.016(2) 0.017(3) 0.027(2) 0.0025(18) 0.0054(18) 0.0020(19)
N(11) 0.020(2) 0.017(3) 0.025(2) -0.003(2) 0.0073(19) -0.0010(19)
N(16) 0.013(2) 0.019(2) 0.029(2) -0.0030(18) 0.0075(18) -0.0002(19)
C(1) 0.027(3) 0.019(3) 0.029(3) 0.001(2) 0.009(2) -0.001(2)
C(2) 0.036(3) 0.019(3) 0.038(3) 0.002(3) 0.013(3) 0.005(3)
C(3) 0.026(3) 0.023(3) 0.029(3) 0.010(2) 0.006(2) 0.003(2)
C(4) 0.019(3) 0.027(3) 0.018(3) 0.003(2) 0.005(2) 0.001(2)
C(5) 0.011(3) 0.024(3) 0.025(3) 0.002(2) 0.003(2) 0.000(2)
C(6) 0.017(3) 0.024(3) 0.020(3) 0.000(2) 0.003(2) 0.001(2)
C(7) 0.008(2) 0.027(3) 0.027(3) 0.000(2) 0.006(2) -0.002(2)
C(8) 0.018(3) 0.028(3) 0.029(3) -0.008(2) 0.006(2) -0.004(2)
C(9) 0.023(3) 0.025(3) 0.014(2) -0.002(2) 0.004(2) 0.000(2)
C(10) 0.027(3) 0.018(3) 0.025(3) -0.001(2) 0.011(2) 0.002(2)
C(11) 0.022(3) 0.017(3) 0.022(3) 0.000(2) 0.007(2) 0.003(2)
C(12) 0.030(3) 0.020(3) 0.037(3) 0.006(3) 0.010(3) 0.002(3)
C(13) 0.022(3) 0.030(4) 0.038(3) 0.004(3) 0.011(2) 0.001(3)
C(14) 0.012(3) 0.026(3) 0.026(3) 0.001(2) 0.003(2) -0.002(2)
C(15) 0.017(3) 0.029(3) 0.029(3) 0.003(2) 0.007(2) -0.001(2)
C(16) 0.015(3) 0.028(3) 0.032(3) -0.002(2) 0.010(2) 0.001(3)
C(17) 0.024(3) 0.028(3) 0.049(4) -0.005(3) 0.014(3) 0.000(3)
C(18) 0.025(3) 0.023(3) 0.046(4) -0.001(3) 0.009(3) 0.003(3)
C(19) 0.021(3) 0.025(3) 0.027(3) 0.000(2) 0.007(2) -0.002(2)
C(21) 0.023(4) 0.110(7) 0.048(4) 0.009(4) 0.009(3) 0.011(5)
C(22) 0.033(3) 0.023(3) 0.044(4) -0.008(3) 0.014(3) -0.005(3)
C(24) 0.080(6) 0.056(5) 0.048(5) 0.017(4) 0.030(4) 0.012(4)
C(25) 0.173(11) 0.063(7) 0.051(5) -0.028(6) 0.044(6) -0.001(5)
C(51) 0.018(3) 0.019(3) 0.028(3) 0.003(2) 0.007(2) 0.000(2)
C(52) 0.021(3) 0.025(3) 0.025(3) 0.001(2) 0.004(2) 0.002(2)
C(53) 0.027(3) 0.038(4) 0.029(3) 0.006(3) 0.017(3) -0.002(3)
C(54) 0.017(3) 0.029(3) 0.036(3) 0.005(2) 0.006(2) 0.001(3)
C(55) 0.020(3) 0.029(4) 0.032(3) 0.000(2) -0.002(2) 0.004(3)
C(56) 0.027(3) 0.030(3) 0.023(3) 0.003(2) 0.011(2) -0.001(2)
C(91) 0.094(6) 0.043(5) 0.041(4) -0.008(4) 0.015(4) -0.001(4)
C(92) 0.080(6) 0.049(5) 0.047(4) -0.007(4) 0.022(4) -0.006(4)
C(94) 0.076(5) 0.035(4) 0.062(5) 0.013(4) 0.022(4) 0.005(4)
C(95) 0.068(5) 0.047(5) 0.062(5) 0.018(4) 0.011(4) 0.011(4)
C(101) 0.021(3) 0.019(3) 0.023(3) 0.001(2) 0.003(2) 0.005(2)
C(102) 0.047(4) 0.030(4) 0.034(3) -0.008(3) 0.017(3) -0.009(3)
C(103) 0.057(4) 0.033(4) 0.034(3) -0.004(3) 0.025(3) 0.009(3)
C(104) 0.038(4) 0.013(3) 0.051(4) -0.004(2) 0.006(3) 0.002(3)
C(105) 0.034(3) 0.021(3) 0.031(3) -0.001(2) 0.010(3) -0.008(3)
C(106) 0.025(3) 0.026(3) 0.027(3) 0.000(2) 0.003(2) 0.004(3)
C(151) 0.022(3) 0.023(3) 0.033(3) -0.002(2) 0.006(2) -0.002(2)
C(152) 0.031(3) 0.026(3) 0.035(3) -0.002(3) 0.015(3) -0.001(3)
C(153) 0.025(3) 0.032(4) 0.030(3) 0.000(3) -0.001(3) 0.005(3)
C(154) 0.008(3) 0.035(4) 0.049(4) 0.000(2) 0.003(3) 0.003(3)
C(155) 0.021(3) 0.043(4) 0.042(4) 0.001(3) 0.014(3) -0.009(3)
C(156) 0.024(3) 0.048(4) 0.027(3) -0.001(3) 0.009(2) -0.007(3)

loop_
_atom_type_symbol
_atom_type_radius_bond
Mn 1.17
F 0.72
O 0.73
N 0.75
C 0.77
H 0.32

loop_
_geom_angle_atom_site_label_1
_geom_angle_atom_site_label_2
_geom_angle_atom_site_label_3
_geom_angle
N1 Mn N11 164.43(18)
N1 Mn N16 80.73(18)
N11 Mn N16 89.88(18)
N1 Mn N6 90.42(18)
N11 Mn N6 96.02(19)
N16 Mn N6 165.35(18)
N1 Mn O22 97.87(17)
N11 Mn O22 96.11(17)
N16 Mn O22 101.11(17)
N6 Mn O22 91.60(17)
C22 O22 Mn 155.3(4)
C22 O23 C24 116.4(5)
C92 O93 C94 116.7(6)
C4 N1 C1 109.7(4)
C4 N1 Mn 132.5(4)
C1 N1 Mn 117.8(3)
C9 N6 C6 108.8(4)
C9 N6 Mn 124.5(3)
C6 N6 Mn 126.5(4)
C11 N11 C14 107.9(4)
C11 N11 Mn 124.2(3)
C14 N11 Mn 127.6(4)
C16 N16 C19 110.0(4)
C16 N16 Mn 132.7(4)
C19 N16 Mn 117.4(3)
N1 C1 C2 108.2(5)
N1 C1 C19 112.5(5)
C2 C1 C19 139.4(5)
C3 C2 C1 107.2(5)
C3 C2 H2 126.40
C1 C2 H2 126.40
C2 C3 C4 108.2(5)
C2 C3 H3 125.90
C4 C3 H3 125.90
N1 C4 C5 119.9(5)
N1 C4 C3 106.8(4)
C5 C4 C3 133.1(5)
C6 C5 C4 125.0(5)
C6 C5 C51 117.6(5)
C4 C5 C51 117.4(5)
C5 C6 N6 124.6(5)
C5 C6 C7 128.3(5)
N6 C6 C7 107.1(5)
C8 C7 C6 108.7(4)
C8 C7 H7 125.60
C6 C7 H7 125.60
C7 C8 C9 107.1(5)
C7 C8 H8 126.50
C9 C8 H8 126.50
N6 C9 C10 124.6(5)
N6 C9 C8 108.3(5)
C10 C9 C8 127.0(5)
C9 C10 C11 124.9(5)
C9 C10 C101 118.6(5)
C11 C10 C101 116.5(5)
N11 C11 C10 124.9(5)
N11 C11 C12 108.4(5)
C10 C11 C12 126.7(5)
C13 C12 C11 107.0(5)
C13 C12 H12 126.50
C11 C12 H12 126.50
C12 C13 C14 109.3(5)
C12 C13 H13 125.30
C14 C13 H13 125.30
C15 C14 N11 124.0(5)
C15 C14 C13 128.5(5)
N11 C14 C13 107.4(5)
C14 C15 C16 124.4(5)
C14 C15 C151 115.7(5)
C16 C15 C151 119.8(5)
N16 C16 C15 120.4(5)
N16 C16 C17 106.9(5)
C15 C16 C17 132.3(5)
C18 C17 C16 107.9(5)
C18 C17 H17 126.00
C16 C17 H17 126.00
C17 C18 C19 106.7(5)
C17 C18 H18 126.60
C19 C18 H18 126.60
N16 C19 C18 108.5(5)
N16 C19 C1 111.6(4)
C18 C19 C1 139.8(5)
C22 C21 H21A 109.50
C22 C21 H21B 109.50
H21A C21 H21B 109.50
C22 C21 H21C 109.50
H21A C21 H21C 109.50
H21B C21 H21C 109.50
O22 C22 O23 121.6(5)
O22 C22 C21 125.7(6)
O23 C22 C21 112.5(5)
C25 C24 O23 101.6(7)
C25 C24 H24A 111.50
O23 C24 H24A 111.50
C25 C24 H24B 111.50
O23 C24 H24B 111.50
H24A C24 H24B 109.30
C24 C25 H25A 109.50
C24 C25 H25B 109.50
H25A C25 H25B 109.50
C24 C25 H25C 109.50
H25A C25 H25C 109.50
H25B C25 H25C 109.50
C56 C51 C52 116.4(5)
C56 C51 C5 122.6(5)
C52 C51 C5 121.0(5)
F52 C52 C51 120.8(5)
F52 C52 C53 117.3(5)
C51 C52 C53 121.9(5)
F53 C53 C54 119.9(5)
F53 C53 C52 120.2(5)
C54 C53 C52 119.8(5)
F54 C54 C55 121.5(5)
F54 C54 C53 119.3(5)
C55 C54 C53 119.2(5)
C54 C55 F55 119.7(5)
C54 C55 C56 120.6(5)
F55 C55 C56 119.6(5)
F56 C56 C51 120.1(5)
F56 C56 C55 117.9(5)
C51 C56 C55 122.1(5)
C92 C91 H91A 109.50
C92 C91 H91B 109.50
H91A C91 H91B 109.50
C92 C91 H91C 109.50
H91A C91 H91C 109.50
H91B C91 H91C 109.50
O92 C92 O93 123.0(7)
O92 C92 C91 125.8(7)
O93 C92 C91 111.2(6)
O93 C94 C95 106.9(6)
O93 C94 H94A 110.30
C95 C94 H94A 110.30
O93 C94 H94B 110.30
C95 C94 H94B 110.30
H94A C94 H94B 108.60
C94 C95 H95A 109.50
C94 C95 H95B 109.50
H95A C95 H95B 109.50
C94 C95 H95C 109.50
H95A C95 H95C 109.50
H95B C95 H95C 109.50
C102 C101 C106 115.2(5)
C102 C101 C10 123.4(5)
C106 C101 C10 121.3(5)
F102 C102 C103 117.2(5)
F102 C102 C101 118.4(5)
C103 C102 C101 124.4(6)
F103 C103 C102 121.7(6)
F103 C103 C104 119.9(6)
C102 C103 C104 118.3(5)
F10 C104 C105 120.0(6)
F10 C104 C103 120.0(6)
C105 C104 C103 120.0(5)
F105 C105 C104 119.8(5)
F105 C105 C106 120.0(5)
C104 C105 C106 120.1(5)
F106 C106 C105 118.7(5)
F106 C106 C101 119.5(5)
C105 C106 C101 121.8(5)
C152 C151 C156 117.9(5)
C152 C151 C15 121.5(5)
C156 C151 C15 120.5(5)
F152 C152 C151 120.9(5)
F152 C152 C153 117.4(5)
C151 C152 C153 121.6(5)
F153 C153 C154 120.2(5)
F153 C153 C152 120.9(5)
C154 C153 C152 118.9(5)
F154 C154 C155 120.5(5)
F154 C154 C153 119.1(5)
C155 C154 C153 120.3(5)
F155 C155 C154 119.3(5)
F155 C155 C156 121.4(5)
C154 C155 C156 119.3(5)
F156 C156 C151 121.0(5)
F156 C156 C155 117.1(5)
C151 C156 C155 121.9(5)

loop_
_geom_bond_atom_site_label_1
_geom_bond_atom_site_label_2
_geom_bond_distance
Mn N1 1.900(4)
Mn N11 1.903(4)
Mn N16 1.913(4)
Mn N6 1.927(4)
Mn O22 2.172(4)
F10 C104 1.345(6)
F52 C52 1.337(6)
F53 C53 1.351(6)
F54 C54 1.346(6)
F55 C55 1.358(6)
F56 C56 1.350(6)
F102 C102 1.363(7)
F103 C103 1.344(7)
F105 C105 1.359(6)
F106 C106 1.345(6)
F152 C152 1.334(6)
F153 C153 1.335(6)
F154 C154 1.340(6)
F155 C155 1.337(7)
F156 C156 1.330(7)
O22 C22 1.204(7)
O23 C22 1.317(6)
O23 C24 1.584(9)
O92 C92 1.196(9)
O93 C92 1.336(8)
O93 C94 1.438(8)
N1 C4 1.370(6)
N1 C1 1.370(7)
N6 C9 1.367(7)
N6 C6 1.398(7)
N11 C11 1.383(7)
N11 C14 1.402(6)
N16 C16 1.352(6)
N16 C19 1.381(7)
C1 C2 1.410(8)
C1 C19 1.437(7)
C2 C3 1.379(8)
C2 H2 0.9500
C3 C4 1.426(8)
C3 H3 0.9500
C4 C5 1.409(7)
C5 C6 1.390(7)
C5 C51 1.508(7)
C6 C7 1.422(7)
C7 C8 1.372(8)
C7 H7 0.9500
C8 C9 1.435(7)
C8 H8 0.9500
C9 C10 1.408(7)
C10 C11 1.411(7)
C10 C101 1.485(7)
C11 C12 1.439(8)
C12 C13 1.363(8)
C12 H12 0.9500
C13 C14 1.418(8)
C13 H13 0.9500
C14 C15 1.398(8)
C15 C16 1.406(8)
C15 C151 1.512(7)
C16 C17 1.436(8)
C17 C18 1.393(8)
C17 H17 0.9500
C18 C19 1.403(8)
C18 H18 0.9500
C21 C22 1.461(9)
C21 H21A 0.9800
C21 H21B 0.9800
C21 H21C 0.9800
C24 C25 1.395(11)
C24 H24A 0.9900
C24 H24B 0.9900
C25 H25A 0.9800
C25 H25B 0.9800
C25 H25C 0.9800
C51 C56 1.370(7)
C51 C52 1.381(7)
C52 C53 1.386(7)
C53 C54 1.375(8)
C54 C55 1.346(8)
C55 C56 1.386(7)
C91 C92 1.523(10)
C91 H91A 0.9800
C91 H91B 0.9800
C91 H91C 0.9800
C94 C95 1.504(10)
C94 H94A 0.9900
C94 H94B 0.9900
C95 H95A 0.9800
C95 H95B 0.9800
C95 H95C 0.9800
C101 C102 1.370(8)
C101 C106 1.394(8)
C102 C103 1.363(9)
C103 C104 1.377(9)
C104 C105 1.360(8)
C105 C106 1.374(8)
C151 C152 1.366(8)
C151 C156 1.379(8)
C152 C153 1.400(7)
C153 C154 1.379(8)
C154 C155 1.374(8)
C155 C156 1.381(8)

loop_
_geom_torsion_atom_site_label_1
_geom_torsion_atom_site_label_2
_geom_torsion_atom_site_label_3
_geom_torsion_atom_site_label_4
_geom_torsion
N(1) Mn O(22) C(22) -144.7(10)
N(11) Mn O(22) C(22) 28.5(11)
N(16) Mn O(22) C(22) -62.6(11)
N(6) Mn O(22) C(22) 124.7(11)
N(11) Mn N(1) C(4) 123.6(7)
N(16) Mn N(1) C(4) 177.2(5)
N(6) Mn N(1) C(4) 8.9(5)
O(22) Mn N(1) C(4) -82.7(5)
N(11) Mn N(1) C(1) -54.1(9)
N(16) Mn N(1) C(1) -0.5(4)
N(6) Mn N(1) C(1) -168.8(4)
O(22) Mn N(1) C(1) 99.5(4)
N(1) Mn N(6) C(9) 174.3(4)
N(11) Mn N(6) C(9) 8.5(4)
N(16) Mn N(6) C(9) 121.8(7)
O(22) Mn N(6) C(9) -87.9(4)
N(1) Mn N(6) C(6) -10.2(4)
N(11) Mn N(6) C(6) -176.0(4)
N(16) Mn N(6) C(6) -62.7(10)
O(22) Mn N(6) C(6) 87.7(4)
N(1) Mn N(11) C(11) -122.7(7)
N(16) Mn N(11) C(11) -175.3(4)
N(6) Mn N(11) C(11) -8.7(4)
O(22) Mn N(11) C(11) 83.5(4)
N(1) Mn N(11) C(14) 63.3(9)
N(16) Mn N(11) C(14) 10.7(4)
N(6) Mn N(11) C(14) 177.3(4)
O(22) Mn N(11) C(14) -90.5(4)
N(1) Mn N(16) C(16) -177.0(5)
N(11) Mn N(16) C(16) -9.4(5)
N(6) Mn N(16) C(16) -123.5(7)
O(22) Mn N(16) C(16) 86.8(5)
N(1) Mn N(16) C(19) 1.1(4)
N(11) Mn N(16) C(19) 168.6(4)
N(6) Mn N(16) C(19) 54.6(9)
O(22) Mn N(16) C(19) -95.2(4)
C(4) N(1) C(1) C(2) 1.6(6)
Mn N(1) C(1) C(2) 179.8(4)
C(4) N(1) C(1) C(19) -178.3(4)
Mn N(1) C(1) C(19) -0.1(6)
N(1) C(1) C(2) C(3) -0.8(6)
C(19) C(1) C(2) C(3) 179.1(7)
C(1) C(2) C(3) C(4) -0.2(6)
C(1) N(1) C(4) C(5) 174.9(5)
Mn N(1) C(4) C(5) -3.0(7)
C(1) N(1) C(4) C(3) -1.7(6)
Mn N(1) C(4) C(3) -179.6(4)
C(2) C(3) C(4) N(1) 1.2(6)
C(2) C(3) C(4) C(5) -174.7(6)
N(1) C(4) C(5) C(6) -5.2(8)
C(3) C(4) C(5) C(6) 170.3(5)
N(1) C(4) C(5) C(51) 177.2(4)
C(3) C(4) C(5) C(51) -7.3(9)
C(4) C(5) C(6) N(6) 3.3(9)
C(51) C(5) C(6) N(6) -179.1(5)
C(4) C(5) C(6) C(7) -173.2(5)
C(51) C(5) C(6) C(7) 4.4(8)
C(9) N(6) C(6) C(5) -177.3(5)
Mn N(6) C(6) C(5) 6.5(7)
C(9) N(6) C(6) C(7) -0.2(6)
Mn N(6) C(6) C(7) -176.3(3)
C(5) C(6) C(7) C(8) 177.2(5)
N(6) C(6) C(7) C(8) 0.2(6)
C(6) C(7) C(8) C(9) -0.2(6)
C(6) N(6) C(9) C(10) 179.6(5)
Mn N(6) C(9) C(10) -4.2(7)
C(6) N(6) C(9) C(8) 0.1(6)
Mn N(6) C(9) C(8) 176.3(3)
C(7) C(8) C(9) N(6) 0.1(6)
C(7) C(8) C(9) C(10) -179.4(5)
N(6) C(9) C(10) C(11) -2.8(8)
C(8) C(9) C(10) C(11) 176.6(5)
N(6) C(9) C(10) C(101) -179.7(5)
C(8) C(9) C(10) C(101) -0.3(8)
C(14) N(11) C(11) C(10) 179.9(5)
Mn N(11) C(11) C(10) 4.9(7)
C(14) N(11) C(11) C(12) 0.7(6)
Mn N(11) C(11) C(12) -174.3(4)
C(9) C(10) C(11) N(11) 2.5(8)
C(101) C(10) C(11) N(11) 179.4(5)
C(9) C(10) C(11) C(12) -178.5(5)
C(101) C(10) C(11) C(12) -1.5(8)
N(11) C(11) C(12) C(13) -1.1(6)
C(10) C(11) C(12) C(13) 179.8(5)
C(11) C(12) C(13) C(14) 1.0(7)
C(11) N(11) C(14) C(15) 176.6(5)
Mn N(11) C(14) C(15) -8.6(7)
C(11) N(11) C(14) C(13) -0.1(6)
Mn N(11) C(14) C(13) 174.7(4)
C(12) C(13) C(14) C(15) -177.1(5)
C(12) C(13) C(14) N(11) -0.6(6)
N(11) C(14) C(15) C(16) 0.2(9)
C(13) C(14) C(15) C(16) 176.2(6)
N(11) C(14) C(15) C(151) -178.0(5)
C(13) C(14) C(15) C(151) -1.9(8)
C(19) N(16) C(16) C(15) -173.3(5)
Mn N(16) C(16) C(15) 4.9(8)
C(19) N(16) C(16) C(17) 1.1(6)
Mn N(16) C(16) C(17) 179.3(4)
C(14) C(15) C(16) N(16) 1.8(9)
C(151) C(15) C(16) N(16) 179.9(5)
C(14) C(15) C(16) C(17) -170.8(6)
C(151) C(15) C(16) C(17) 7.2(10)
N(16) C(16) C(17) C(18) -1.3(6)
C(15) C(16) C(17) C(18) 172.1(6)
C(16) C(17) C(18) C(19) 1.1(7)
C(16) N(16) C(19) C(18) -0.5(6)
Mn N(16) C(19) C(18) -178.9(4)
C(16) N(16) C(19) C(1) 177.1(5)
Mn N(16) C(19) C(1) -1.4(6)
C(17) C(18) C(19) N(16) -0.4(6)
C(17) C(18) C(19) C(1) -176.8(7)
N(1) C(1) C(19) N(16) 0.9(6)
C(2) C(1) C(19) N(16) -178.9(7)
N(1) C(1) C(19) C(18) 177.3(7)
C(2) C(1) C(19) C(18) -2.6(13)
Mn O(22) C(22) O(23) -150.9(8)
Mn O(22) C(22) C(21) 35.8(15)
C(24) O(23) C(22) O(22) -0.2(10)
C(24) O(23) C(22) C(21) 173.9(6)
C(22) O(23) C(24) C(25) 92.3(8)
C(6) C(5) C(51) C(56) -101.8(6)
C(4) C(5) C(51) C(56) 76.0(7)
C(6) C(5) C(51) C(52) 76.1(7)
C(4) C(5) C(51) C(52) -106.1(6)
C(56) C(51) C(52) F(52) -179.3(5)
C(5) C(51) C(52) F(52) 2.6(8)
C(56) C(51) C(52) C(53) 0.5(8)
C(5) C(51) C(52) C(53) -177.5(5)
F(52) C(52) C(53) F(53) 1.5(9)
C(51) C(52) C(53) F(53) -178.4(5)
F(52) C(52) C(53) C(54) 179.4(5)
C(51) C(52) C(53) C(54) -0.4(9)
F(53) C(53) C(54) F(54) -2.6(9)
C(52) C(53) C(54) F(54) 179.5(5)
F(53) C(53) C(54) C(55) 177.7(6)
C(52) C(53) C(54) C(55) -0.2(9)
F(54) C(54) C(55) F(55) -1.6(9)
C(53) C(54) C(55) F(55) 178.1(6)
F(54) C(54) C(55) C(56) -179.0(5)
C(53) C(54) C(55) C(56) 0.7(9)
C(52) C(51) C(56) F(56) 179.9(5)
C(5) C(51) C(56) F(56) -2.1(8)
C(52) C(51) C(56) C(55) 0.0(8)
C(5) C(51) C(56) C(55) 178.0(5)
C(54) C(55) C(56) F(56) 179.4(5)
F(55) C(55) C(56) F(56) 2.0(9)
C(54) C(55) C(56) C(51) -0.6(9)
F(55) C(55) C(56) C(51) -178.0(5)
C(94) O(93) C(92) O(92) -2.1(12)
C(94) O(93) C(92) C(91) 177.9(7)
C(92) O(93) C(94) C(95) 177.3(6)
C(9) C(10) C(101) C(102) -83.2(7)
C(11) C(10) C(101) C(102) 99.6(6)
C(9) C(10) C(101) C(106) 98.5(6)
C(11) C(10) C(101) C(106) -78.6(6)
C(106) C(101) C(102) F(102) 179.8(5)
C(10) C(101) C(102) F(102) 1.4(9)
C(106) C(101) C(102) C(103) -0.2(9)
C(10) C(101) C(102) C(103) -178.5(6)
F(102) C(102) C(103) F(103) -0.2(10)
C(101) C(102) C(103) F(103) 179.8(6)
F(102) C(102) C(103) C(104) -179.7(6)
C(101) C(102) C(103) C(104) 0.2(10)
F(103) C(103) C(104) F(10) 0.1(10)
C(102) C(103) C(104) F(10) 179.6(6)
F(103) C(103) C(104) C(105) -179.3(6)
C(102) C(103) C(104) C(105) 0.2(10)
F(10) C(104) C(105) F(105) -1.7(9)
C(103) C(104) C(105) F(105) 177.6(5)
F(10) C(104) C(105) C(106) 179.9(5)
C(103) C(104) C(105) C(106) -0.7(9)
F(105) C(105) C(106) F(106) 3.0(8)
C(104) C(105) C(106) F(106) -178.7(5)
F(105) C(105) C(106) C(101) -177.6(5)
C(104) C(105) C(106) C(101) 0.8(9)
C(102) C(101) C(106) F(106) 179.1(5)
C(10) C(101) C(106) F(106) -2.5(8)
C(102) C(101) C(106) C(105) -0.3(8)
C(10) C(101) C(106) C(105) 178.1(5)
C(14) C(15) C(151) C(152) -94.2(7)
C(16) C(15) C(151) C(152) 87.6(7)
C(14) C(15) C(151) C(156) 83.2(7)
C(16) C(15) C(151) C(156) -95.0(7)
C(156) C(151) C(152) F(152) -178.7(5)
C(15) C(151) C(152) F(152) -1.2(9)
C(156) C(151) C(152) C(153) -2.1(9)
C(15) C(151) C(152) C(153) 175.4(5)
F(152) C(152) C(153) F(153) -0.9(8)
C(151) C(152) C(153) F(153) -177.6(6)
F(152) C(152) C(153) C(154) 179.5(5)
C(151) C(152) C(153) C(154) 2.8(9)
F(153) C(153) C(154) F(154) -0.3(9)
C(152) C(153) C(154) F(154) 179.3(5)
F(153) C(153) C(154) C(155) 178.5(6)
C(152) C(153) C(154) C(155) -2.0(9)
F(154) C(154) C(155) F(155) -0.6(10)
C(153) C(154) C(155) F(155) -179.4(6)
F(154) C(154) C(155) C(156) 179.2(6)
C(153) C(154) C(155) C(156) 0.4(10)
C(152) C(151) C(156) F(156) -179.0(6)
C(15) C(151) C(156) F(156) 3.5(9)
C(152) C(151) C(156) C(155) 0.4(9)
C(15) C(151) C(156) C(155) -177.0(6)
F(155) C(155) C(156) F(156) -0.4(10)
C(154) C(155) C(156) F(156) 179.8(6)
F(155) C(155) C(156) C(151) -179.9(6)
C(154) C(155) C(156) C(151) 0.4(10)
